data_4116507
loop_
_publ_author_name
'I. Lopes'
'G. Y. Lin'
'A. Domingos'
'R. McDonald'
'N. Marques'
'J. Takats'

_publ_section_title
;
 Unprecedented Transformation of a Hydrotris(pyrazolyl)borate Ligand at a
 Metal Center: Synthesis and Rearrangement of the First Mixed Tp/Cp
 Lanthanide Complex, Sm(TpMe2)2(Cp)
;
_journal_name_full 'Journal of the American Chemical Society'
_journal_page_first 8110
_journal_page_last 8111
_journal_paper_doi 10.1021/ja984227u
_journal_volume 121
_journal_year 1999
_chemical_formula_sum 'C53 H67 B2 N12 Sm'
_chemical_formula_weight 1044.16
_chemical_name_systematic
; 
 ? 
;
_space_group_IT_number 2
_symmetry_cell_setting triclinic
_symmetry_space_group_name_Hall '-P 1'
_symmetry_space_group_name_H-M 'P -1'
_atom_sites_solution_hydrogens geom
_atom_sites_solution_primary direct
_atom_sites_solution_secondary difmap
_audit_creation_method SHELXL-97
_cell_angle_alpha 103.464(2)
_cell_angle_beta 106.315(2)
_cell_angle_gamma 90.169(2)
_cell_formula_units_Z 2
_cell_length_a 9.8344(11)
_cell_length_b 15.8217(16)
_cell_length_c 18.058(2)
_cell_measurement_reflns_used 5985
_cell_measurement_temperature 193(2)
_cell_volume 2615.5(5)
_computing_cell_refinement 'Bruker SMART'
_computing_data_collection 'Bruker SMART'
_computing_data_reduction 'Bruker SHELXTL'
_computing_molecular_graphics 'Bruker SHELXTL'
_computing_publication_material 'Bruker SHELXTL'
_computing_structure_refinement 'SHELXL-97 (Sheldrick, 1997)'
_computing_structure_solution 'SHELXS-97 (Sheldrick, 1990)'
_diffrn_ambient_temperature 193(2)
_diffrn_measured_fraction_theta_full 0.979
_diffrn_measured_fraction_theta_max 0.979
_diffrn_measurement_device_type 'CCD area detector'
_diffrn_measurement_method 'phi and omega scans'
_diffrn_radiation_monochromator graphite
_diffrn_radiation_source 'fine-focus rotating anode'
_diffrn_radiation_type MoK\a
_diffrn_radiation_wavelength 0.71073
_diffrn_reflns_av_R_equivalents 0.0643
_diffrn_reflns_av_sigmaI/netI 0.1613
_diffrn_reflns_limit_h_max 11
_diffrn_reflns_limit_h_min -12
_diffrn_reflns_limit_k_max 18
_diffrn_reflns_limit_k_min -19
_diffrn_reflns_limit_l_max 21
_diffrn_reflns_limit_l_min -21
_diffrn_reflns_number 14286
_diffrn_reflns_theta_full 25.85
_diffrn_reflns_theta_max 25.85
_diffrn_reflns_theta_min 1.21
_exptl_absorpt_coefficient_mu 1.170
_exptl_absorpt_correction_T_max 0.8941
_exptl_absorpt_correction_T_min 0.6300
_exptl_absorpt_correction_type integration
_exptl_crystal_colour 'pale yellow'
_exptl_crystal_density_diffrn 1.326
_exptl_crystal_description plate
_exptl_crystal_F_000 1082
_exptl_crystal_size_max 0.42
_exptl_crystal_size_mid 0.15
_exptl_crystal_size_min 0.10
_refine_diff_density_max 2.225
_refine_diff_density_min -2.658
_refine_diff_density_rms 0.158
_refine_ls_extinction_method none
_refine_ls_goodness_of_fit_ref 0.936
_refine_ls_hydrogen_treatment mixed
_refine_ls_matrix_type full
_refine_ls_number_parameters 625
_refine_ls_number_reflns 9880
_refine_ls_number_restraints 0
_refine_ls_restrained_S_all 0.936
_refine_ls_R_factor_all 0.1089
_refine_ls_R_factor_gt 0.0675
_refine_ls_shift/su_max 0.008
_refine_ls_shift/su_mean 0.000
_refine_ls_structure_factor_coef Fsqd
_refine_ls_weighting_details 'calc w=1/[\s^2^(Fo^2^)+(0.0727P)^2^+0.0000P] where P=(Fo^2^+2Fc^2^)/3'
_refine_ls_weighting_scheme calc
_refine_ls_wR_factor_gt 0.1446
_refine_ls_wR_factor_ref 0.1636
_reflns_number_gt 6447
_reflns_number_total 9880
_reflns_threshold_expression >2sigma(I)
_cod_data_source_file ja984227u_2.cif
_cod_data_source_block C53H67B2N12Sm
_cod_database_code 4116507

loop_
_symmetry_equiv_pos_as_xyz
'x, y, z'
'-x, -y, -z'

loop_
_atom_site_label
_atom_site_type_symbol
_atom_site_fract_x
_atom_site_fract_y
_atom_site_fract_z
_atom_site_U_iso_or_equiv
_atom_site_adp_type
_atom_site_occupancy
_atom_site_symmetry_multiplicity
_atom_site_calc_flag
_atom_site_refinement_flags
Sm Sm 0.21017(4) 0.41632(3) 0.23512(3) 0.02253(13) Uani 1 1 d .
N11 N 0.2114(7) 0.6275(4) 0.3428(4) 0.0282(15) Uani 1 1 d .
N12 N 0.2285(6) 0.5436(4) 0.3539(4) 0.0250(14) Uani 1 1 d .
N21 N 0.2527(7) 0.6162(4) 0.2073(4) 0.0277(15) Uani 1 1 d .
N22 N 0.2573(7) 0.5319(4) 0.1638(4) 0.0273(15) Uani 1 1 d .
N31 N 0.0042(6) 0.5932(4) 0.2183(4) 0.0262(15) Uani 1 1 d .
N32 N -0.0139(6) 0.5024(4) 0.1945(4) 0.0255(15) Uani 1 1 d .
N41 N 0.0297(7) 0.2304(4) 0.1107(4) 0.0277(15) Uani 1 1 d .
N42 N 0.0699(6) 0.3114(4) 0.1011(4) 0.0248(14) Uani 1 1 d .
N51 N -0.0187(6) 0.2661(4) 0.2457(4) 0.0264(15) Uani 1 1 d .
N52 N 0.0264(6) 0.3517(4) 0.2875(4) 0.0267(15) Uani 1 1 d .
N61 N 0.1124(7) 0.1291(4) 0.2043(4) 0.0300(16) Uani 1 1 d .
N62 N 0.0658(7) 0.0913(4) 0.2556(4) 0.0356(17) Uani 1 1 d .
C1 C 0.4514(8) 0.3691(5) 0.3394(5) 0.033(2) Uani 1 1 d .
H1 H 0.4565 0.3582 0.3924 0.039 Uiso 1 1 calc R
C2 C 0.4916(8) 0.4483(5) 0.3263(5) 0.034(2) Uani 1 1 d .
H2 H 0.5318 0.5023 0.3689 0.040 Uiso 1 1 calc R
C3 C 0.4961(8) 0.4337(6) 0.2481(5) 0.035(2) Uani 1 1 d .
H3 H 0.5410 0.4751 0.2260 0.043 Uiso 1 1 calc R
C4 C 0.4566(8) 0.3456(6) 0.2115(5) 0.040(2) Uani 1 1 d .
H4 H 0.4677 0.3148 0.1587 0.048 Uiso 1 1 calc R
C5 C 0.4333(8) 0.3042(5) 0.2682(5) 0.034(2) Uani 1 1 d .
H5 H 0.4216 0.2399 0.2619 0.041 Uiso 1 1 calc R
C13 C 0.2605(8) 0.5506(5) 0.4321(5) 0.0268(18) Uani 1 1 d .
C14 C 0.2635(9) 0.6384(5) 0.4726(5) 0.037(2) Uani 1 1 d .
H14 H 0.2839 0.6614 0.5283 0.045 Uiso 1 1 calc R
C15 C 0.2308(9) 0.6840(5) 0.4142(5) 0.034(2) Uani 1 1 d .
C16 C 0.2214(11) 0.7804(5) 0.4242(5) 0.051(3) Uani 1 1 d .
H16A H 0.2844 0.8023 0.3983 0.061 Uiso 1 1 calc R
H16B H 0.2502 0.8095 0.4810 0.061 Uiso 1 1 calc R
H16C H 0.1234 0.7925 0.3999 0.061 Uiso 1 1 calc R
C17 C 0.2841(8) 0.4734(5) 0.4664(5) 0.036(2) Uani 1 1 d .
H17A H 0.2352 0.4214 0.4261 0.043 Uiso 1 1 calc R
H17B H 0.2467 0.4821 0.5123 0.043 Uiso 1 1 calc R
H17C H 0.3862 0.4659 0.4834 0.043 Uiso 1 1 calc R
C23 C 0.3380(8) 0.5380(5) 0.1160(5) 0.0266(18) Uani 1 1 d .
C24 C 0.3905(9) 0.6231(5) 0.1306(5) 0.035(2) Uani 1 1 d .
H24 H 0.4521 0.6443 0.1057 0.042 Uiso 1 1 calc R
C25 C 0.3358(9) 0.6713(5) 0.1884(5) 0.035(2) Uani 1 1 d .
C26 C 0.3620(10) 0.7661(5) 0.2272(6) 0.046(2) Uani 1 1 d .
H26A H 0.2725 0.7943 0.2154 0.055 Uiso 1 1 calc R
H26B H 0.4302 0.7921 0.2069 0.055 Uiso 1 1 calc R
H26C H 0.4006 0.7743 0.2849 0.055 Uiso 1 1 calc R
C27 C 0.3634(9) 0.4584(5) 0.0591(5) 0.035(2) Uani 1 1 d .
H27A H 0.3260 0.4063 0.0695 0.042 Uiso 1 1 calc R
H27B H 0.4657 0.4555 0.0661 0.042 Uiso 1 1 calc R
H27C H 0.3152 0.4614 0.0044 0.042 Uiso 1 1 calc R
C33 C -0.1534(8) 0.4838(5) 0.1640(5) 0.0266(18) Uani 1 1 d .
C34 C -0.2255(8) 0.5589(5) 0.1691(5) 0.0319(19) Uani 1 1 d .
H34 H -0.3254 0.5624 0.1521 0.038 Uiso 1 1 calc R
C35 C -0.1241(8) 0.6272(5) 0.2037(5) 0.0310(19) Uani 1 1 d .
C36 C -0.1403(10) 0.7236(5) 0.2245(6) 0.053(3) Uani 1 1 d .
H36A H -0.1053 0.7462 0.2824 0.063 Uiso 1 1 calc R
H36B H -0.2408 0.7344 0.2059 0.063 Uiso 1 1 calc R
H36C H -0.0854 0.7529 0.1989 0.063 Uiso 1 1 calc R
C37 C -0.2210(8) 0.3928(5) 0.1294(5) 0.035(2) Uani 1 1 d .
H37A H -0.2522 0.3814 0.0712 0.042 Uiso 1 1 calc R
H37B H -0.3031 0.3862 0.1488 0.042 Uiso 1 1 calc R
H37C H -0.1518 0.3512 0.1456 0.042 Uiso 1 1 calc R
C43 C 0.0004(8) 0.3116(5) 0.0250(5) 0.0303(19) Uani 1 1 d .
C44 C -0.0761(8) 0.2319(5) -0.0135(5) 0.033(2) Uani 1 1 d .
H44 H -0.1308 0.2148 -0.0678 0.040 Uiso 1 1 calc R
C45 C -0.0586(8) 0.1831(5) 0.0401(5) 0.033(2) Uani 1 1 d .
C46 C -0.1181(10) 0.0928(5) 0.0299(5) 0.042(2) Uani 1 1 d .
H46A H -0.2148 0.0947 0.0348 0.051 Uiso 1 1 calc R
H46B H -0.0583 0.0669 0.0709 0.051 Uiso 1 1 calc R
H46C H -0.1201 0.0574 -0.0229 0.051 Uiso 1 1 calc R
C47 C 0.0096(9) 0.3897(5) -0.0071(5) 0.041(2) Uani 1 1 d .
H47A H 0.0555 0.4396 0.0368 0.050 Uiso 1 1 calc R
H47B H -0.0861 0.4031 -0.0340 0.050 Uiso 1 1 calc R
H47C H 0.0656 0.3777 -0.0450 0.050 Uiso 1 1 calc R
C53 C -0.0802(8) 0.3809(5) 0.3202(5) 0.0268(18) Uani 1 1 d .
C54 C -0.1869(8) 0.3163(5) 0.2997(5) 0.035(2) Uani 1 1 d .
H54 H -0.2706 0.3201 0.3163 0.042 Uiso 1 1 calc R
C55 C -0.1506(8) 0.2445(5) 0.2504(5) 0.0286(18) Uani 1 1 d .
C56 C -0.2369(9) 0.1630(5) 0.2037(6) 0.047(2) Uani 1 1 d .
H56A H -0.2795 0.1673 0.1488 0.057 Uiso 1 1 calc R
H56B H -0.3122 0.1536 0.2274 0.057 Uiso 1 1 calc R
H56C H -0.1762 0.1140 0.2039 0.057 Uiso 1 1 calc R
C57 C -0.0767(9) 0.4714(5) 0.3690(5) 0.044(2) Uani 1 1 d .
H57A H -0.0198 0.4752 0.4239 0.052 Uiso 1 1 calc R
H57B H -0.1737 0.4862 0.3681 0.052 Uiso 1 1 calc R
H57C H -0.0342 0.5122 0.3469 0.052 Uiso 1 1 calc R
C63 C 0.1309(9) 0.0174(5) 0.2553(5) 0.038(2) Uani 1 1 d .
C64 C 0.2202(10) 0.0077(5) 0.2054(6) 0.044(2) Uani 1 1 d .
H64 H 0.2776 -0.0392 0.1951 0.052 Uiso 1 1 calc R
C65 C 0.2073(9) 0.0800(5) 0.1748(5) 0.034(2) Uani 1 1 d .
C66 C 0.2794(9) 0.1048(5) 0.1198(5) 0.042(2) Uani 1 1 d .
H66A H 0.2148 0.0901 0.0656 0.051 Uiso 1 1 calc R
H66B H 0.3650 0.0729 0.1212 0.051 Uiso 1 1 calc R
H66C H 0.3058 0.1676 0.1365 0.051 Uiso 1 1 calc R
C67 C 0.1086(12) -0.0414(6) 0.3056(7) 0.062(3) Uani 1 1 d .
H67A H 0.1933 -0.0363 0.3511 0.074 Uiso 1 1 calc R
H67B H 0.0914 -0.1018 0.2739 0.074 Uiso 1 1 calc R
H67C H 0.0264 -0.0245 0.3249 0.074 Uiso 1 1 calc R
B1 B 0.1508(9) 0.6426(5) 0.2593(5) 0.027(2) Uani 1 1 d .
H1B H 0.1382 0.7063 0.2650 0.032 Uiso 1 1 calc R
B2 B 0.0800(10) 0.2221(5) 0.1975(6) 0.029(2) Uani 1 1 d .
H2B H 0.1732 0.2573 0.2217 0.035 Uiso 1 1 calc R
C11S C -0.229(2) 0.0644(12) 0.3780(9) 0.105(5) Uani 1 1 d .
H11S H -0.1620 0.0974 0.3649 0.126 Uiso 1 1 calc R
C12S C -0.368(3) 0.0824(11) 0.3630(8) 0.112(6) Uani 1 1 d .
H12S H -0.4001 0.1285 0.3385 0.135 Uiso 1 1 calc R
C13S C -0.4651(18) 0.0327(18) 0.3840(12) 0.137(8) Uani 1 1 d .
H13S H -0.5622 0.0446 0.3748 0.164 Uiso 1 1 calc R
C14S C -0.412(3) -0.0326(15) 0.4177(16) 0.160(10) Uani 1 1 d .
H14S H -0.4754 -0.0673 0.4317 0.192 Uiso 1 1 calc R
C15S C -0.280(3) -0.0507(14) 0.4320(15) 0.153(10) Uani 1 1 d .
H15S H -0.2478 -0.0972 0.4562 0.184 Uiso 1 1 calc R
C16S C -0.190(2) -0.0030(16) 0.4124(10) 0.126(7) Uani 1 1 d .
H16S H -0.0936 -0.0169 0.4230 0.151 Uiso 1 1 calc R
C21S C 0.3672(15) 0.2521(7) 0.4983(9) 0.073(3) Uani 1 1 d .
H21S H 0.4471 0.2353 0.4800 0.087 Uiso 1 1 calc R
C22S C 0.3897(12) 0.2966(7) 0.5721(8) 0.061(3) Uani 1 1 d .
H22S H 0.4835 0.3118 0.6066 0.073 Uiso 1 1 calc R
C23S C 0.2730(16) 0.3207(7) 0.5983(8) 0.076(4) Uani 1 1 d .
H23S H 0.2870 0.3517 0.6520 0.091 Uiso 1 1 calc R
C24S C 0.1405(16) 0.3010(10) 0.5494(14) 0.112(7) Uani 1 1 d .
H24S H 0.0618 0.3200 0.5680 0.134 Uiso 1 1 calc R
C25S C 0.1186(19) 0.2537(11) 0.4727(15) 0.137(10) Uani 1 1 d .
H25S H 0.0253 0.2380 0.4377 0.164 Uiso 1 1 calc R
C26S C 0.238(2) 0.2293(8) 0.4476(9) 0.099(5) Uani 1 1 d .
H26S H 0.2268 0.1966 0.3947 0.118 Uiso 1 1 calc R
C31S C 0.2203(13) 0.1327(7) -0.0917(8) 0.067(3) Uani 1 1 d .
H31S H 0.1230 0.1257 -0.0941 0.080 Uiso 1 1 calc R
C32S C 0.3052(15) 0.1965(8) -0.0343(7) 0.074(3) Uani 1 1 d .
H32S H 0.2651 0.2357 0.0010 0.088 Uiso 1 1 calc R
C33S C 0.4425(17) 0.2062(9) -0.0256(8) 0.085(4) Uani 1 1 d .
H33S H 0.5019 0.2501 0.0164 0.102 Uiso 1 1 calc R
C34S C 0.4990(14) 0.1491(11) -0.0809(9) 0.091(5) Uani 1 1 d .
H34S H 0.5974 0.1542 -0.0763 0.110 Uiso 1 1 calc R
C35S C 0.4087(15) 0.0854(8) -0.1420(9) 0.080(4) Uani 1 1 d .
H35S H 0.4445 0.0476 -0.1802 0.096 Uiso 1 1 calc R
C36S C 0.2705(14) 0.0781(7) -0.1461(8) 0.071(3) Uani 1 1 d .
H36S H 0.2080 0.0347 -0.1871 0.085 Uiso 1 1 calc R

loop_
_atom_site_aniso_label
_atom_site_aniso_U_11
_atom_site_aniso_U_22
_atom_site_aniso_U_33
_atom_site_aniso_U_23
_atom_site_aniso_U_13
_atom_site_aniso_U_12
Sm 0.0204(2) 0.0262(2) 0.0232(2) 0.00259(15) 0.01261(16) 0.00649(14)
N11 0.033(4) 0.027(3) 0.028(4) 0.005(3) 0.016(3) 0.005(3)
N12 0.020(3) 0.034(3) 0.020(4) 0.001(3) 0.008(3) 0.003(3)
N21 0.032(4) 0.026(3) 0.028(4) 0.008(3) 0.012(3) 0.003(3)
N22 0.027(4) 0.033(3) 0.026(4) 0.006(3) 0.014(3) 0.005(3)
N31 0.026(3) 0.026(3) 0.032(4) 0.008(3) 0.017(3) 0.008(3)
N32 0.022(3) 0.026(3) 0.033(4) 0.007(3) 0.014(3) 0.005(3)
N41 0.030(4) 0.026(3) 0.032(4) 0.010(3) 0.015(3) 0.008(3)
N42 0.028(4) 0.025(3) 0.022(4) 0.003(3) 0.012(3) 0.009(3)
N51 0.024(3) 0.024(3) 0.036(4) 0.008(3) 0.014(3) 0.004(3)
N52 0.028(4) 0.031(3) 0.026(4) 0.007(3) 0.016(3) 0.004(3)
N61 0.034(4) 0.026(3) 0.038(4) 0.010(3) 0.020(3) 0.010(3)
N62 0.039(4) 0.029(3) 0.047(5) 0.019(3) 0.017(4) 0.008(3)
C1 0.027(4) 0.054(5) 0.030(5) 0.023(4) 0.016(4) 0.021(4)
C2 0.019(4) 0.042(5) 0.034(5) 0.003(4) 0.003(4) 0.008(3)
C3 0.020(4) 0.052(5) 0.043(6) 0.023(5) 0.013(4) 0.005(4)
C4 0.020(4) 0.065(6) 0.039(5) 0.016(5) 0.013(4) 0.013(4)
C5 0.024(4) 0.033(4) 0.043(6) 0.006(4) 0.008(4) 0.008(3)
C13 0.025(4) 0.035(4) 0.023(4) 0.004(4) 0.013(4) 0.007(3)
C14 0.037(5) 0.049(5) 0.021(5) -0.009(4) 0.014(4) 0.000(4)
C15 0.036(5) 0.035(4) 0.031(5) -0.004(4) 0.018(4) 0.004(4)
C16 0.077(7) 0.037(5) 0.032(5) -0.002(4) 0.016(5) 0.013(5)
C17 0.028(5) 0.050(5) 0.032(5) 0.008(4) 0.013(4) 0.004(4)
C23 0.023(4) 0.035(4) 0.026(5) 0.011(4) 0.012(4) 0.006(3)
C24 0.030(5) 0.047(5) 0.035(5) 0.017(4) 0.018(4) 0.007(4)
C25 0.033(5) 0.038(5) 0.040(5) 0.011(4) 0.017(4) 0.008(4)
C26 0.049(6) 0.047(5) 0.043(6) 0.005(5) 0.023(5) -0.007(4)
C27 0.035(5) 0.043(5) 0.029(5) 0.005(4) 0.016(4) 0.015(4)
C33 0.026(4) 0.033(4) 0.022(4) 0.006(3) 0.008(4) 0.007(3)
C34 0.023(4) 0.044(5) 0.033(5) 0.012(4) 0.012(4) 0.014(4)
C35 0.031(5) 0.033(4) 0.034(5) 0.014(4) 0.012(4) 0.017(4)
C36 0.050(6) 0.042(5) 0.067(7) 0.008(5) 0.021(5) 0.026(5)
C37 0.022(4) 0.045(5) 0.043(6) 0.012(4) 0.015(4) 0.007(4)
C43 0.021(4) 0.038(4) 0.030(5) 0.001(4) 0.010(4) 0.000(3)
C44 0.025(4) 0.043(5) 0.031(5) 0.008(4) 0.007(4) 0.007(4)
C45 0.032(5) 0.032(4) 0.033(5) -0.004(4) 0.017(4) 0.004(4)
C46 0.043(5) 0.039(5) 0.040(6) 0.003(4) 0.010(5) 0.001(4)
C47 0.040(5) 0.052(5) 0.032(5) 0.016(4) 0.007(4) 0.001(4)
C53 0.028(4) 0.033(4) 0.026(5) 0.005(3) 0.021(4) 0.006(3)
C54 0.022(4) 0.056(5) 0.030(5) 0.008(4) 0.016(4) 0.008(4)
C55 0.026(4) 0.035(4) 0.032(5) 0.016(4) 0.014(4) 0.002(3)
C56 0.029(5) 0.049(5) 0.067(7) 0.017(5) 0.016(5) -0.004(4)
C57 0.033(5) 0.059(6) 0.037(5) -0.008(5) 0.024(4) 0.005(4)
C63 0.043(5) 0.028(4) 0.047(6) 0.008(4) 0.019(5) 0.011(4)
C64 0.049(6) 0.029(4) 0.060(7) 0.010(4) 0.027(5) 0.013(4)
C65 0.039(5) 0.029(4) 0.037(5) 0.005(4) 0.020(4) 0.006(4)
C66 0.044(5) 0.042(5) 0.046(6) 0.004(4) 0.025(5) 0.008(4)
C67 0.071(7) 0.061(6) 0.078(8) 0.040(6) 0.041(6) 0.030(6)
B1 0.031(5) 0.022(4) 0.031(5) 0.002(4) 0.016(4) 0.008(4)
B2 0.025(5) 0.027(4) 0.039(6) 0.007(4) 0.016(4) 0.004(4)
C11S 0.131(16) 0.130(14) 0.066(10) 0.014(10) 0.057(11) -0.016(12)
C12S 0.157(17) 0.129(14) 0.044(8) 0.007(8) 0.029(11) 0.065(14)
C13S 0.068(11) 0.22(3) 0.094(14) -0.020(15) 0.030(10) -0.008(15)
C14S 0.20(3) 0.119(18) 0.17(2) 0.034(16) 0.07(2) -0.034(18)
C15S 0.22(3) 0.129(16) 0.17(2) 0.074(15) 0.11(2) 0.065(19)
C16S 0.117(15) 0.21(2) 0.094(13) 0.064(14) 0.068(11) 0.067(15)
C21S 0.087(10) 0.062(7) 0.087(10) 0.024(7) 0.051(9) 0.012(7)
C22S 0.055(7) 0.055(6) 0.082(9) 0.032(7) 0.022(7) 0.013(5)
C23S 0.112(12) 0.050(6) 0.086(10) 0.023(6) 0.055(9) 0.010(7)
C24S 0.054(9) 0.080(10) 0.23(2) 0.065(13) 0.060(12) 0.013(8)
C25S 0.081(12) 0.070(11) 0.20(2) 0.062(13) -0.070(14) -0.030(9)
C26S 0.164(17) 0.057(8) 0.057(9) 0.019(7) -0.001(11) -0.018(10)
C31S 0.068(8) 0.070(7) 0.088(10) 0.038(7) 0.047(7) 0.017(6)
C32S 0.093(10) 0.069(8) 0.063(8) 0.006(7) 0.037(8) 0.020(7)
C33S 0.096(11) 0.088(9) 0.064(9) 0.014(7) 0.016(8) -0.021(8)
C34S 0.051(8) 0.153(14) 0.094(11) 0.066(11) 0.030(8) 0.018(9)
C35S 0.078(9) 0.075(8) 0.095(11) 0.009(7) 0.050(8) 0.031(7)
C36S 0.080(9) 0.044(6) 0.086(9) 0.006(6) 0.030(7) 0.005(6)

loop_
_atom_type_symbol
_atom_type_description
_atom_type_scat_dispersion_real
_atom_type_scat_dispersion_imag
_atom_type_scat_source
C C 0.0033 0.0016 'International Tables Vol C Tables 4.2.6.8 and 6.1.1.4'
H H 0.0000 0.0000 'International Tables Vol C Tables 4.2.6.8 and 6.1.1.4'
B B 0.0013 0.0007 'International Tables Vol C Tables 4.2.6.8 and 6.1.1.4'
N N 0.0061 0.0033 'International Tables Vol C Tables 4.2.6.8 and 6.1.1.4'
Sm Sm -0.1638 3.4418 'International Tables Vol C Tables 4.2.6.8 and 6.1.1.4'

loop_
_geom_angle_atom_site_label_1
_geom_angle_atom_site_label_2
_geom_angle_atom_site_label_3
_geom_angle
N12 Sm N52 83.27(19)
N12 Sm N22 85.8(2)
N52 Sm N22 144.61(19)
N12 Sm N42 152.45(18)
N52 Sm N42 83.0(2)
N22 Sm N42 91.69(19)
N12 Sm N32 74.15(19)
N52 Sm N32 75.90(19)
N22 Sm N32 68.74(19)
N42 Sm N32 79.38(18)
N12 Sm C3 93.3(2)
N52 Sm C3 144.3(2)
N22 Sm C3 69.8(2)
N42 Sm C3 111.5(2)
N32 Sm C3 137.3(2)
N12 Sm C2 71.3(2)
N52 Sm C2 120.1(2)
N22 Sm C2 87.5(2)
N42 Sm C2 136.1(2)
N32 Sm C2 139.2(2)
C3 Sm C2 29.1(2)
N12 Sm C4 119.1(2)
N52 Sm C4 127.7(2)
N22 Sm C4 86.8(2)
N42 Sm C4 88.1(2)
N32 Sm C4 151.9(2)
C3 Sm C4 29.2(2)
C2 Sm C4 48.0(3)
N12 Sm C1 82.7(2)
N52 Sm C1 96.4(2)
N22 Sm C1 115.5(2)
N42 Sm C1 122.6(2)
N32 Sm C1 156.2(2)
C3 Sm C1 48.1(2)
C2 Sm C1 29.1(2)
C4 Sm C1 47.9(2)
N12 Sm C5 111.5(2)
N52 Sm C5 100.5(2)
N22 Sm C5 114.8(2)
N42 Sm C5 94.4(2)
N32 Sm C5 173.1(2)
C3 Sm C5 47.8(2)
C2 Sm C5 47.7(2)
C4 Sm C5 28.9(2)
C1 Sm C5 28.9(2)
C15 N11 N12 109.0(6)
C15 N11 B1 129.0(6)
N12 N11 B1 120.8(6)
C13 N12 N11 106.7(6)
C13 N12 Sm 133.3(5)
N11 N12 Sm 119.8(4)
C25 N21 N22 109.2(6)
C25 N21 B1 126.1(6)
N22 N21 B1 124.2(6)
C23 N22 N21 106.3(6)
C23 N22 Sm 134.9(5)
N21 N22 Sm 112.2(4)
C35 N31 N32 109.8(6)
C35 N31 B1 127.5(6)
N32 N31 B1 122.6(6)
C33 N32 N31 105.3(6)
C33 N32 Sm 136.8(5)
N31 N32 Sm 117.2(4)
C45 N41 N42 109.1(6)
C45 N41 B2 136.7(7)
N42 N41 B2 113.7(6)
C43 N42 N41 105.4(6)
C43 N42 Sm 141.1(5)
N41 N42 Sm 112.4(4)
C55 N51 N52 110.6(6)
C55 N51 B2 134.9(6)
N52 N51 B2 114.0(6)
C53 N52 N51 104.9(6)
C53 N52 Sm 137.4(5)
N51 N52 Sm 111.6(4)
C65 N61 N62 110.9(6)
C65 N61 B2 126.4(7)
N62 N61 B2 121.6(6)
C63 N62 N61 105.3(7)
C2 C1 C5 107.7(7)
C2 C1 Sm 73.9(4)
C5 C1 Sm 77.0(4)
C3 C2 C1 108.6(7)
C3 C2 Sm 75.2(4)
C1 C2 Sm 77.0(4)
C2 C3 C4 107.9(8)
C2 C3 Sm 75.7(5)
C4 C3 Sm 75.7(5)
C3 C4 C5 108.6(8)
C3 C4 Sm 75.0(5)
C5 C4 Sm 78.5(5)
C4 C5 C1 107.2(7)
C4 C5 Sm 72.6(4)
C1 C5 Sm 74.1(4)
N12 C13 C14 110.0(7)
N12 C13 C17 122.1(7)
C14 C13 C17 127.9(7)
C15 C14 C13 105.4(7)
N11 C15 C14 108.8(7)
N11 C15 C16 123.2(8)
C14 C15 C16 128.0(8)
N22 C23 C24 110.2(7)
N22 C23 C27 120.7(7)
C24 C23 C27 129.1(7)
C23 C24 C25 106.5(7)
N21 C25 C24 107.8(7)
N21 C25 C26 123.7(8)
C24 C25 C26 128.5(8)
N32 C33 C34 111.1(7)
N32 C33 C37 123.5(6)
C34 C33 C37 125.4(7)
C35 C34 C33 106.4(7)
N31 C35 C34 107.3(6)
N31 C35 C36 122.6(7)
C34 C35 C36 130.1(7)
N42 C43 C44 109.8(7)
N42 C43 C47 121.6(7)
C44 C43 C47 128.7(8)
C45 C44 C43 107.7(8)
C44 C45 N41 108.0(7)
C44 C45 C46 129.5(8)
N41 C45 C46 122.5(8)
C54 C53 N52 110.3(7)
C54 C53 C57 126.8(7)
N52 C53 C57 122.9(7)
C53 C54 C55 107.7(7)
N51 C55 C54 106.4(7)
N51 C55 C56 124.1(7)
C54 C55 C56 129.2(7)
N62 C63 C64 110.7(8)
N62 C63 C67 120.9(8)
C64 C63 C67 128.3(7)
C65 C64 C63 106.0(7)
N61 C65 C64 107.1(7)
N61 C65 C66 123.7(7)
C64 C65 C66 129.2(8)
N11 B1 N31 110.3(7)
N11 B1 N21 112.0(6)
N31 B1 N21 110.5(6)
N61 B2 N41 113.2(7)
N61 B2 N51 115.0(7)
N41 B2 N51 111.5(6)
C16S C11S C12S 116.9(17)
C11S C12S C13S 120.4(17)
C14S C13S C12S 116(2)
C15S C14S C13S 124(3)
C14S C15S C16S 119(2)
C15S C16S C11S 123.5(19)
C22S C21S C26S 123.2(14)
C21S C22S C23S 118.1(12)
C24S C23S C22S 121.2(14)
C23S C24S C25S 120.1(16)
C24S C25S C26S 117.8(14)
C21S C26S C25S 119.6(15)
C32S C31S C36S 121.5(12)
C33S C32S C31S 121.8(12)
C32S C33S C34S 118.1(12)
C35S C34S C33S 119.5(12)
C36S C35S C34S 119.1(12)
C35S C36S C31S 120.0(12)

loop_
_geom_bond_atom_site_label_1
_geom_bond_atom_site_label_2
_geom_bond_distance
Sm N12 2.541(6)
Sm N52 2.571(6)
Sm N22 2.578(6)
Sm N42 2.599(6)
Sm N32 2.612(6)
Sm C3 2.763(8)
Sm C2 2.769(8)
Sm C4 2.772(8)
Sm C1 2.808(7)
Sm C5 2.846(7)
N11 C15 1.349(10)
N11 N12 1.391(8)
N11 B1 1.534(11)
N12 C13 1.335(9)
N21 C25 1.355(10)
N21 N22 1.389(8)
N21 B1 1.552(11)
N22 C23 1.344(10)
N31 C35 1.355(9)
N31 N32 1.396(8)
N31 B1 1.537(11)
N32 C33 1.330(9)
N41 C45 1.367(10)
N41 N42 1.404(8)
N41 B2 1.543(11)
N42 C43 1.353(10)
N51 C55 1.371(9)
N51 N52 1.391(8)
N51 B2 1.543(10)
N52 C53 1.372(9)
N61 C65 1.359(9)
N61 N62 1.385(9)
N61 B2 1.531(10)
N62 C63 1.334(9)
C1 C2 1.404(11)
C1 C5 1.412(11)
C2 C3 1.390(12)
C3 C4 1.397(12)
C4 C5 1.405(12)
C13 C14 1.407(10)
C13 C17 1.484(10)
C14 C15 1.378(12)
C15 C16 1.500(11)
C23 C24 1.379(10)
C23 C27 1.500(10)
C24 C25 1.383(11)
C25 C26 1.487(11)
C33 C34 1.383(10)
C33 C37 1.500(10)
C34 C35 1.373(11)
C35 C36 1.503(10)
C43 C44 1.390(10)
C43 C47 1.493(11)
C44 C45 1.348(11)
C45 C46 1.493(11)
C53 C54 1.372(11)
C53 C57 1.491(10)
C54 C55 1.386(11)
C55 C56 1.476(11)
C63 C64 1.410(12)
C63 C67 1.497(12)
C64 C65 1.373(11)
C65 C66 1.489(12)
C11S C16S 1.36(2)
C11S C12S 1.36(2)
C12S C13S 1.42(2)
C13S C14S 1.35(3)
C14S C15S 1.30(3)
C15S C16S 1.33(3)
C21S C22S 1.311(16)
C21S C26S 1.333(19)
C22S C23S 1.382(16)
C23S C24S 1.341(19)
C24S C25S 1.37(3)
C25S C26S 1.40(2)
C31S C32S 1.347(16)
C31S C36S 1.355(15)
C32S C33S 1.319(17)
C33S C34S 1.419(19)
C34S C35S 1.396(18)
C35S C36S 1.343(16)

loop_
_geom_torsion_atom_site_label_1
_geom_torsion_atom_site_label_2
_geom_torsion_atom_site_label_3
_geom_torsion_atom_site_label_4
_geom_torsion
C15 N11 N12 C13 -1.1(8)
B1 N11 N12 C13 -170.2(7)
C15 N11 N12 Sm -177.7(5)
B1 N11 N12 Sm 13.2(8)
N52 Sm N12 C13 57.7(7)
N22 Sm N12 C13 -156.0(7)
N42 Sm N12 C13 118.3(7)
N32 Sm N12 C13 134.9(7)
C3 Sm N12 C13 -86.6(7)
C2 Sm N12 C13 -67.3(7)
C4 Sm N12 C13 -72.0(7)
C1 Sm N12 C13 -39.6(7)
C5 Sm N12 C13 -41.0(7)
N52 Sm N12 N11 -126.7(5)
N22 Sm N12 N11 19.6(5)
N42 Sm N12 N11 -66.0(7)
N32 Sm N12 N11 -49.5(5)
C3 Sm N12 N11 89.0(5)
C2 Sm N12 N11 108.4(5)
C4 Sm N12 N11 103.6(5)
C1 Sm N12 N11 136.0(5)
C5 Sm N12 N11 134.6(5)
C25 N21 N22 C23 -3.1(8)
B1 N21 N22 C23 168.9(7)
C25 N21 N22 Sm 153.0(5)
B1 N21 N22 Sm -35.0(8)
N12 Sm N22 C23 137.3(7)
N52 Sm N22 C23 -150.5(6)
N42 Sm N22 C23 -70.2(7)
N32 Sm N22 C23 -148.1(8)
C3 Sm N22 C23 42.2(7)
C2 Sm N22 C23 65.9(7)
C4 Sm N22 C23 17.8(7)
C1 Sm N22 C23 57.5(8)
C5 Sm N22 C23 25.5(8)
N12 Sm N22 N21 -9.3(5)
N52 Sm N22 N21 62.9(6)
N42 Sm N22 N21 143.2(5)
N32 Sm N22 N21 65.3(4)
C3 Sm N22 N21 -104.4(5)
C2 Sm N22 N21 -80.7(5)
C4 Sm N22 N21 -128.8(5)
C1 Sm N22 N21 -89.1(5)
C5 Sm N22 N21 -121.1(5)
C35 N31 N32 C33 1.5(8)
B1 N31 N32 C33 178.2(7)
C35 N31 N32 Sm -170.6(5)
B1 N31 N32 Sm 6.2(9)
N12 Sm N32 C33 -129.7(8)
N52 Sm N32 C33 -42.8(7)
N22 Sm N32 C33 138.6(8)
N42 Sm N32 C33 42.6(8)
C3 Sm N32 C33 152.9(7)
C2 Sm N32 C33 -162.8(7)
C4 Sm N32 C33 107.5(8)
C1 Sm N32 C33 -116.2(8)
C5 Sm N32 C33 17(2)
N12 Sm N32 N31 39.1(5)
N52 Sm N32 N31 126.0(5)
N22 Sm N32 N31 -52.6(5)
N42 Sm N32 N31 -148.6(5)
C3 Sm N32 N31 -38.3(7)
C2 Sm N32 N31 6.0(7)
C4 Sm N32 N31 -83.7(7)
C1 Sm N32 N31 52.6(8)
C5 Sm N32 N31 -174.6(18)
C45 N41 N42 C43 2.0(8)
B2 N41 N42 C43 -171.3(6)
C45 N41 N42 Sm 172.3(5)
B2 N41 N42 Sm -1.1(7)
N12 Sm N42 C43 64.2(10)
N52 Sm N42 C43 124.9(8)
N22 Sm N42 C43 -20.0(8)
N32 Sm N42 C43 48.0(8)
C3 Sm N42 C43 -88.9(8)
C2 Sm N42 C43 -108.2(8)
C4 Sm N42 C43 -106.8(8)
C1 Sm N42 C43 -142.0(7)
C5 Sm N42 C43 -135.0(8)
N12 Sm N42 N41 -100.8(5)
N52 Sm N42 N41 -40.1(4)
N22 Sm N42 N41 175.0(4)
N32 Sm N42 N41 -117.0(4)
C3 Sm N42 N41 106.1(4)
C2 Sm N42 N41 86.9(5)
C4 Sm N42 N41 88.2(4)
C1 Sm N42 N41 53.0(5)
C5 Sm N42 N41 60.0(4)
C55 N51 N52 C53 2.0(8)
B2 N51 N52 C53 175.0(6)
C55 N51 N52 Sm -155.7(5)
B2 N51 N52 Sm 17.3(7)
N12 Sm N52 C53 39.6(7)
N22 Sm N52 C53 -33.4(9)
N42 Sm N52 C53 -116.5(7)
N32 Sm N52 C53 -35.7(7)
C3 Sm N52 C53 125.9(7)
C2 Sm N52 C53 103.4(7)
C4 Sm N52 C53 161.4(7)
C1 Sm N52 C53 121.4(7)
C5 Sm N52 C53 150.3(7)
N12 Sm N52 N51 -173.3(4)
N22 Sm N52 N51 113.7(5)
N42 Sm N52 N51 30.7(4)
N32 Sm N52 N51 111.4(5)
C3 Sm N52 N51 -86.9(6)
C2 Sm N52 N51 -109.5(4)
C4 Sm N52 N51 -51.4(5)
C1 Sm N52 N51 -91.5(5)
C5 Sm N52 N51 -62.5(5)
C65 N61 N62 C63 -1.6(9)
B2 N61 N62 C63 -170.5(7)
N12 Sm C1 C2 -64.4(5)
N52 Sm C1 C2 -146.7(5)
N22 Sm C1 C2 17.4(5)
N42 Sm C1 C2 127.5(5)
N32 Sm C1 C2 -77.5(7)
C3 Sm C1 C2 36.8(5)
C4 Sm C1 C2 76.6(5)
C5 Sm C1 C2 113.0(7)
N12 Sm C1 C5 -177.4(5)
N52 Sm C1 C5 100.3(5)
N22 Sm C1 C5 -95.6(5)
N42 Sm C1 C5 14.5(6)
N32 Sm C1 C5 169.5(5)
C3 Sm C1 C5 -76.2(5)
C2 Sm C1 C5 -113.0(7)
C4 Sm C1 C5 -36.4(5)
C5 C1 C2 C3 1.1(8)
Sm C1 C2 C3 -69.2(5)
C5 C1 C2 Sm 70.3(5)
N12 Sm C2 C3 -137.2(5)
N52 Sm C2 C3 152.6(5)
N22 Sm C2 C3 -50.8(5)
N42 Sm C2 C3 39.1(6)
N32 Sm C2 C3 -103.5(5)
C4 Sm C2 C3 37.2(5)
C1 Sm C2 C3 113.5(7)
C5 Sm C2 C3 76.6(5)
N12 Sm C2 C1 109.2(5)
N52 Sm C2 C1 39.1(5)
N22 Sm C2 C1 -164.3(5)
N42 Sm C2 C1 -74.5(6)
N32 Sm C2 C1 142.9(4)
C3 Sm C2 C1 -113.5(7)
C4 Sm C2 C1 -76.3(5)
C5 Sm C2 C1 -37.0(5)
C1 C2 C3 C4 0.9(9)
Sm C2 C3 C4 -69.5(5)
C1 C2 C3 Sm 70.4(5)
N12 Sm C3 C2 40.1(5)
N52 Sm C3 C2 -43.0(7)
N22 Sm C3 C2 124.4(5)
N42 Sm C3 C2 -152.0(5)
N32 Sm C3 C2 110.2(5)
C4 Sm C3 C2 -113.1(7)
C1 Sm C3 C2 -36.9(5)
C5 Sm C3 C2 -76.2(5)
N12 Sm C3 C4 153.2(5)
N52 Sm C3 C4 70.1(7)
N22 Sm C3 C4 -122.5(6)
N42 Sm C3 C4 -38.9(6)
N32 Sm C3 C4 -136.7(5)
C2 Sm C3 C4 113.1(7)
C1 Sm C3 C4 76.2(5)
C5 Sm C3 C4 36.9(5)
C2 C3 C4 C5 -2.5(9)
Sm C3 C4 C5 -72.0(6)
C2 C3 C4 Sm 69.5(5)
N12 Sm C4 C3 -31.0(6)
N52 Sm C4 C3 -136.1(5)
N22 Sm C4 C3 52.5(5)
N42 Sm C4 C3 144.3(5)
N32 Sm C4 C3 81.3(7)
C2 Sm C4 C3 -37.0(5)
C1 Sm C4 C3 -76.6(5)
C5 Sm C4 C3 -113.0(8)
N12 Sm C4 C5 82.1(5)
N52 Sm C4 C5 -23.0(6)
N22 Sm C4 C5 165.5(5)
N42 Sm C4 C5 -102.7(5)
N32 Sm C4 C5 -165.6(4)
C3 Sm C4 C5 113.0(8)
C2 Sm C4 C5 76.0(5)
C1 Sm C4 C5 36.4(5)
C3 C4 C5 C1 3.2(9)
Sm C4 C5 C1 -66.5(5)
C3 C4 C5 Sm 69.7(5)
C2 C1 C5 C4 -2.6(8)
Sm C1 C5 C4 65.6(5)
C2 C1 C5 Sm -68.1(5)
N12 Sm C5 C4 -111.5(5)
N52 Sm C5 C4 161.6(5)
N22 Sm C5 C4 -16.0(6)
N42 Sm C5 C4 77.9(5)
N32 Sm C5 C4 103(2)
C3 Sm C5 C4 -37.3(5)
C2 Sm C5 C4 -77.0(6)
C1 Sm C5 C4 -114.3(7)
N12 Sm C5 C1 2.8(6)
N52 Sm C5 C1 -84.1(5)
N22 Sm C5 C1 98.3(5)
N42 Sm C5 C1 -167.8(5)
N32 Sm C5 C1 -142.2(18)
C3 Sm C5 C1 77.0(5)
C2 Sm C5 C1 37.3(5)
C4 Sm C5 C1 114.3(7)
N11 N12 C13 C14 0.4(8)
Sm N12 C13 C14 176.5(5)
N11 N12 C13 C17 179.0(7)
Sm N12 C13 C17 -4.9(11)
N12 C13 C14 C15 0.3(9)
C17 C13 C14 C15 -178.2(8)
N12 N11 C15 C14 1.3(9)
B1 N11 C15 C14 169.2(8)
N12 N11 C15 C16 179.4(8)
B1 N11 C15 C16 -12.6(13)
C13 C14 C15 N11 -1.0(9)
C13 C14 C15 C16 -179.0(9)
N21 N22 C23 C24 2.9(8)
Sm N22 C23 C24 -145.0(6)
N21 N22 C23 C27 -178.8(6)
Sm N22 C23 C27 33.2(11)
N22 C23 C24 C25 -1.7(9)
C27 C23 C24 C25 -179.8(8)
N22 N21 C25 C24 2.1(9)
B1 N21 C25 C24 -169.8(7)
N22 N21 C25 C26 -176.4(7)
B1 N21 C25 C26 11.8(12)
C23 C24 C25 N21 -0.2(9)
C23 C24 C25 C26 178.1(8)
N31 N32 C33 C34 -1.4(9)
Sm N32 C33 C34 168.3(6)
N31 N32 C33 C37 178.8(7)
Sm N32 C33 C37 -11.5(12)
N32 C33 C34 C35 0.9(10)
C37 C33 C34 C35 -179.4(8)
N32 N31 C35 C34 -1.0(9)
B1 N31 C35 C34 -177.5(7)
N32 N31 C35 C36 178.6(8)
B1 N31 C35 C36 2.0(13)
C33 C34 C35 N31 0.1(9)
C33 C34 C35 C36 -179.4(9)
N41 N42 C43 C44 -2.7(8)
Sm N42 C43 C44 -168.3(6)
N41 N42 C43 C47 176.6(7)
Sm N42 C43 C47 10.9(12)
N42 C43 C44 C45 2.5(9)
C47 C43 C44 C45 -176.7(8)
C43 C44 C45 N41 -1.2(9)
C43 C44 C45 C46 179.7(8)
N42 N41 C45 C44 -0.5(8)
B2 N41 C45 C44 170.6(8)
N42 N41 C45 C46 178.7(7)
B2 N41 C45 C46 -10.2(13)
N51 N52 C53 C54 0.0(8)
Sm N52 C53 C54 148.5(6)
N51 N52 C53 C57 -178.6(7)
Sm N52 C53 C57 -30.1(12)
N52 C53 C54 C55 -2.0(9)
C57 C53 C54 C55 176.5(8)
N52 N51 C55 C54 -3.2(8)
B2 N51 C55 C54 -174.2(8)
N52 N51 C55 C56 171.2(7)
B2 N51 C55 C56 0.3(13)
C53 C54 C55 N51 3.1(9)
C53 C54 C55 C56 -170.9(8)
N61 N62 C63 C64 0.8(10)
N61 N62 C63 C67 178.9(8)
N62 C63 C64 C65 0.2(11)
C67 C63 C64 C65 -177.7(9)
N62 N61 C65 C64 1.7(9)
B2 N61 C65 C64 170.0(8)
N62 N61 C65 C66 -178.2(8)
B2 N61 C65 C66 -9.9(13)
C63 C64 C65 N61 -1.1(10)
C63 C64 C65 C66 178.8(9)
C15 N11 B1 N31 -110.1(8)
N12 N11 B1 N31 56.6(8)
C15 N11 B1 N21 126.3(8)
N12 N11 B1 N21 -67.0(9)
C35 N31 B1 N11 107.6(8)
N32 N31 B1 N11 -68.6(8)
C35 N31 B1 N21 -127.9(8)
N32 N31 B1 N21 55.9(9)
C25 N21 B1 N11 -104.6(8)
N22 N21 B1 N11 84.8(8)
C25 N21 B1 N31 132.0(8)
N22 N21 B1 N31 -38.7(9)
C65 N61 B2 N41 57.8(11)
N62 N61 B2 N41 -135.0(7)
C65 N61 B2 N51 -172.6(7)
N62 N61 B2 N51 -5.4(11)
C45 N41 B2 N61 41.2(12)
N42 N41 B2 N61 -148.0(6)
C45 N41 B2 N51 -90.2(10)
N42 N41 B2 N51 80.6(8)
C55 N51 B2 N61 -53.9(12)
N52 N51 B2 N61 135.4(7)
C55 N51 B2 N41 76.6(10)
N52 N51 B2 N41 -94.2(7)
C16S C11S C12S C13S 1(2)
C11S C12S C13S C14S -1(3)
C12S C13S C14S C15S 1(4)
C13S C14S C15S C16S 0(4)
C14S C15S C16S C11S 0(4)
C12S C11S C16S C15S 0(3)
C26S C21S C22S C23S 0.1(18)
C21S C22S C23S C24S -1.5(17)
C22S C23S C24S C25S 2(2)
C23S C24S C25S C26S -2(2)
C22S C21S C26S C25S 0(2)
C24S C25S C26S C21S 0(2)
C36S C31S C32S C33S -4(2)
C31S C32S C33S C34S 2(2)
C32S C33S C34S C35S 0(2)
C33S C34S C35S C36S -2(2)
C34S C35S C36S C31S 0.5(19)
C32S C31S C36S C35S 2.0(18)
